data_7044861
loop_
_publ_author_name
'Weng, Zhewei'
'Ren, Yuanhang'
'Gu, Min'
'Yue, Bin'
'He, Heyong'

_publ_section_title
;
 Two mixed-addenda Nb/W polyoxometalates-based hybrid compounds containing
 multicopper units: synthesis, structures, electrochemical and magnetic
 properties
;
_journal_name_full 'Dalton Transactions'
_journal_paper_doi 10.1039/C7DT03968A
_journal_year 2017
_chemical_formula_sum 'C12.8 H14.4 Cu6.4 N19.2 Nb2.4 O41.6 P0.8 W7.2'
_chemical_formula_weight 3080.97
_space_group_crystal_system tetragonal
_space_group_IT_number 142
_space_group_name_Hall '-I 4bd 2c'
_space_group_name_H-M_alt 'I 41/a c d'
_symmetry_space_group_name_Hall '-I 4bd 2c'
_symmetry_space_group_name_H-M 'I 41/a c d :2'
_atom_sites_solution_hydrogens geom
_audit_creation_method SHELXL-2017/1
_audit_update_record
;
2017-11-20 deposited with the CCDC.
2017-11-23 downloaded from the CCDC.
;
_cell_angle_alpha 90
_cell_angle_beta 90
_cell_angle_gamma 90
_cell_formula_units_Z 10
_cell_length_a 17.5009(8)
_cell_length_b 17.5009(8)
_cell_length_c 47.384(4)
_cell_measurement_reflns_used 4405
_cell_measurement_temperature 293(2)
_cell_measurement_theta_max 25.29
_cell_measurement_theta_min 2.33
_cell_volume 14512.8(15)
_computing_cell_refinement 'Bruker SMART'
_computing_data_collection 'Bruker SMART'
_computing_data_reduction 'Bruker SAINT'
_computing_molecular_graphics 'Bruker SHELXTL'
_computing_publication_material 'Bruker SHELXTL'
_computing_structure_refinement 'SHELXL-2017/1 (Sheldrick, 2017)'
_computing_structure_solution 'Bruker SHELXTL'
_diffrn_ambient_temperature 293(2)
_diffrn_measured_fraction_theta_full 0.998
_diffrn_measured_fraction_theta_max 0.999
_diffrn_measurement_device_type 'CCD area detector'
_diffrn_measurement_method 'phi and omega scans'
_diffrn_radiation_type MoK\a
_diffrn_radiation_wavelength 0.71073
_diffrn_reflns_av_R_equivalents 0.0969
_diffrn_reflns_av_unetI/netI 0.0395
_diffrn_reflns_Laue_measured_fraction_full 0.998
_diffrn_reflns_Laue_measured_fraction_max 0.999
_diffrn_reflns_limit_h_max 21
_diffrn_reflns_limit_h_min -19
_diffrn_reflns_limit_k_max 21
_diffrn_reflns_limit_k_min -21
_diffrn_reflns_limit_l_max 57
_diffrn_reflns_limit_l_min -56
_diffrn_reflns_number 42896
_diffrn_reflns_point_group_measured_fraction_full 0.998
_diffrn_reflns_point_group_measured_fraction_max 0.999
_diffrn_reflns_theta_full 25.242
_diffrn_reflns_theta_max 25.384
_diffrn_reflns_theta_min 1.719
_exptl_absorpt_coefficient_mu 17.077
_exptl_absorpt_correction_T_max 0.711
_exptl_absorpt_correction_T_min 0.443
_exptl_absorpt_correction_type multi-scan
_exptl_absorpt_process_details 'SADABS-2008/1,(Bruker AXS)'
_exptl_crystal_colour green
_exptl_crystal_density_diffrn 3.525
_exptl_crystal_density_meas ?
_exptl_crystal_description slice
_exptl_crystal_F_000 13872
_exptl_crystal_size_max 0.05
_exptl_crystal_size_mid 0.05
_exptl_crystal_size_min 0.02
_refine_diff_density_max 3.770
_refine_diff_density_min -4.832
_refine_diff_density_rms 0.427
_refine_ls_extinction_method none
_refine_ls_goodness_of_fit_ref 1.089
_refine_ls_hydrogen_treatment constr
_refine_ls_matrix_type full
_refine_ls_number_parameters 268
_refine_ls_number_reflns 3334
_refine_ls_number_restraints 42
_refine_ls_restrained_S_all 1.083
_refine_ls_R_factor_all 0.0872
_refine_ls_R_factor_gt 0.0668
_refine_ls_shift/su_max 0.000
_refine_ls_shift/su_mean 0.000
_refine_ls_structure_factor_coef Fsqd
_refine_ls_weighting_details 'w=1/[\s^2^(Fo^2^)+(0.0510P)^2^+3596.5210P] where P=(Fo^2^+2Fc^2^)/3'
_refine_ls_weighting_scheme calc
_refine_ls_wR_factor_gt 0.1634
_refine_ls_wR_factor_ref 0.1706
_reflns_Friedel_coverage 0.000
_reflns_number_gt 2624
_reflns_number_total 3334
_reflns_threshold_expression 'I > 2\s(I)'
_cod_data_source_file c7dt03968a2.cif
_cod_data_source_block 142
_cod_depositor_comments
;
The following automatic conversions were performed:

'_exptl_crystal_density_meas' value 'not measured' was changed to '?'
- the value is perceived as not measured.

Automatic conversion script
Id: cif_fix_values 4973 2017-02-22 13:04:09Z antanas 
;
_cod_original_cell_volume 14513.0(19)
_cod_original_formula_sum 'C12.80 H14.40 Cu6.40 N19.20 Nb2.40 O41.60 P0.80 W7.20'
_cod_database_code 7044861
_shelx_shelxl_version_number 2017/1
_shelx_space_group_comment
; 
The symmetry employed for this shelxl refinement is uniquely defined 
by the following loop, which should always be used as a source of 
symmetry information in preference to the above space-group names. 
They are only intended as comments. 
;
_shelx_estimated_absorpt_t_min 0.4780
_shelx_estimated_absorpt_t_max 0.7452
_exptl_absorpt_special_details 'wR2(int)=0.1130 before and 0.0607 after the adsorption correction process.'

loop_
_space_group_symop_operation_xyz
'x, y, z'
'-x+1/2, -y, z+1/2'
'-y+1/4, x+3/4, z+1/4'
'y+1/4, -x+1/4, z+3/4'
'-x+1/2, y, -z'
'x, -y, -z+1/2'
'y+1/4, x+3/4, -z+3/4'
'-y+1/4, -x+1/4, -z+1/4'
'x+1/2, y+1/2, z+1/2'
'-x+1, -y+1/2, z+1'
'-y+3/4, x+5/4, z+3/4'
'y+3/4, -x+3/4, z+5/4'
'-x+1, y+1/2, -z+1/2'
'x+1/2, -y+1/2, -z+1'
'y+3/4, x+5/4, -z+5/4'
'-y+3/4, -x+3/4, -z+3/4'
'-x, -y, -z'
'x-1/2, y, -z-1/2'
'y-1/4, -x-3/4, -z-1/4'
'-y-1/4, x-1/4, -z-3/4'
'x-1/2, -y, z'
'-x, y, z-1/2'
'-y-1/4, -x-3/4, z-3/4'
'y-1/4, x-1/4, z-1/4'
'-x+1/2, -y+1/2, -z+1/2'
'x, y+1/2, -z'
'y+1/4, -x-1/4, -z+1/4'
'-y+1/4, x+1/4, -z-1/4'
'x, -y+1/2, z+1/2'
'-x+1/2, y+1/2, z'
'-y+1/4, -x-1/4, z-1/4'
'y+1/4, x+1/4, z+1/4'

loop_
_atom_site_label
_atom_site_type_symbol
_atom_site_fract_x
_atom_site_fract_y
_atom_site_fract_z
_atom_site_U_iso_or_equiv
_atom_site_adp_type
_atom_site_occupancy
_atom_site_site_symmetry_order
_atom_site_calc_flag
_atom_site_refinement_flags_posn
_atom_site_refinement_flags_adp
_atom_site_refinement_flags_occupancy
_atom_site_disorder_assembly
_atom_site_disorder_group
O14 O 0.0850(16) -0.0003(17) -0.0217(6) 0.084(8) Uiso 1 1 d . . . . .
O13 O 0.2562(13) -0.0121(13) 0.0672(4) 0.060(6) Uiso 1 1 d . . . . .
P1 P 0.500000 0.250000 0.125000 0.0103(18) Uani 1 4 d S T P . .
W1 W 0.30598(5) 0.31741(5) 0.12680(2) 0.0160(3) Uani 0.75 1 d . . P . .
W2 W 0.37343(5) 0.18240(5) 0.07159(2) 0.0163(3) Uani 0.75 1 d . . P . .
W3 W 0.44275(7) 0.38423(7) 0.07187(3) 0.0329(3) Uani 0.75 1 d . . P . .
Nb1 Nb 0.30598(5) 0.31741(5) 0.12680(2) 0.0160(3) Uani 0.25 1 d . . P . .
Nb2 Nb 0.37343(5) 0.18240(5) 0.07159(2) 0.0163(3) Uani 0.25 1 d . . P . .
Nb3 Nb 0.44275(7) 0.38423(7) 0.07187(3) 0.0329(3) Uani 0.25 1 d . . P . .
Cu3 Cu 0.000000 0.250000 0.08010(14) 0.0586(15) Uani 1 2 d DS TU P . .
Cu1 Cu 0.17328(17) -0.00170(15) 0.02197(6) 0.0288(7) Uani 1 1 d . . . . .
Cu2 Cu 0.250000 0.16828(18) 0.000000 0.0180(8) Uani 1 2 d S T P . .
O5 O 0.3171(9) 0.2341(8) 0.1012(3) 0.025(3) Uani 1 1 d . . . . .
O3 O 0.4586(8) 0.1341(8) 0.0530(3) 0.018(3) Uani 1 1 d . . . . .
O4 O 0.4128(8) 0.2797(7) 0.0618(3) 0.016(3) Uani 1 1 d . . . . .
O8 O 0.3388(7) 0.3874(8) 0.1560(3) 0.016(3) Uani 1 1 d . . . . .
O9 O 0.3646(8) 0.3768(8) 0.1005(3) 0.018(3) Uani 1 1 d . . . . .
O10 O 0.3973(8) 0.4391(8) 0.0461(3) 0.023(3) Uani 1 1 d . . . . .
O2 O 0.3054(8) 0.1678(8) 0.0464(3) 0.022(3) Uani 1 1 d . . . . .
O7 O 0.2138(8) 0.3483(9) 0.1201(3) 0.027(4) Uani 1 1 d . . . . .
O6 O 0.2862(7) 0.2434(8) 0.1559(3) 0.017(3) Uani 1 1 d . . . . .
O11 O 0.5223(8) 0.3188(7) 0.1063(3) 0.015(3) Uani 1 1 d . . . . .
O1 O 0.250000 0.0536(11) 0.000000 0.025(3) Uani 1 2 d S T P . .
N6 N 0.250000 0.2830(13) 0.000000 0.024(6) Uani 1 2 d S T P . .
N7 N 0.2190(10) -0.0975(10) 0.0088(4) 0.022(4) Uani 1 1 d . . . . .
O12 O 0.0989(11) 0.3489(11) 0.125000 0.046(7) Uiso 1 2 d S . P . .
C1 C 0.1084(15) 0.2172(16) 0.0334(6) 0.042(7) Uani 1 1 d . . . . .
H1 H 0.112485 0.269084 0.029439 0.050 Uiso 1 1 calc R U . . .
C2 C 0.0746(18) 0.1121(15) 0.0497(7) 0.056(9) Uani 1 1 d . . . . .
H2 H 0.049544 0.074956 0.060215 0.067 Uiso 1 1 calc R U . . .
C3 C 0.2049(14) -0.1688(12) 0.0142(5) 0.028(5) Uani 1 1 d . . . . .
H3 H 0.167258 -0.184761 0.026757 0.034 Uiso 1 1 calc R U . . .
N1 N 0.1524(10) 0.1637(10) 0.0218(4) 0.026(4) Uani 1 1 d . . . . .
N2 N 0.1277(12) 0.0965(11) 0.0324(5) 0.038(5) Uani 1 1 d . . . . .
N3 N 0.0576(16) 0.1874(13) 0.0514(7) 0.070(9) Uani 1 1 d . . . . .
C4 C 0.139(3) 0.170(4) 0.1059(14) 0.103(17) Uani 0.75(6) 1 d D U P A 1
H4 H 0.174549 0.184966 0.092575 0.124 Uiso 0.75(6) 1 calc R U P A 1
N4 N 0.069(3) 0.205(3) 0.1115(10) 0.100(14) Uani 0.75(6) 1 d D U P A 1
N5 N 0.145(3) 0.105(3) 0.125000 0.10(2) Uani 0.75(6) 2 d DS TU P A 1
H5 H 0.179359 0.070643 0.125001 0.126 Uiso 0.75(6) 2 calc R U P A 1
C4' C 0.099(7) 0.121(7) 0.0992(18) 0.09(3) Uani 0.25(6) 1 d D U P A 2
H4' H 0.112025 0.105024 0.081091 0.109 Uiso 0.25(6) 1 calc R U P A 2
N4' N 0.033(5) 0.162(5) 0.108(2) 0.08(2) Uani 0.25(6) 1 d D U P A 2
N5' N 0.142(3) 0.108(3) 0.125000 0.09(3) Uani 0.25(6) 2 d DGS TU P A 2
H5' H 0.177110 0.072893 0.125000 0.107 Uiso 0.25(6) 2 calc R U P A 2

loop_
_atom_site_aniso_label
_atom_site_aniso_U_11
_atom_site_aniso_U_22
_atom_site_aniso_U_33
_atom_site_aniso_U_23
_atom_site_aniso_U_13
_atom_site_aniso_U_12
P1 0.008(3) 0.008(3) 0.014(5) 0.000 0.000 0.000
W1 0.0123(5) 0.0173(5) 0.0183(5) -0.0024(4) -0.0025(4) 0.0038(3)
W2 0.0193(5) 0.0136(5) 0.0159(5) -0.0005(4) -0.0047(4) 0.0010(4)
W3 0.0339(7) 0.0280(6) 0.0368(7) 0.0016(5) -0.0039(5) 0.0020(5)
Nb1 0.0123(5) 0.0173(5) 0.0183(5) -0.0024(4) -0.0025(4) 0.0038(3)
Nb2 0.0193(5) 0.0136(5) 0.0159(5) -0.0005(4) -0.0047(4) 0.0010(4)
Nb3 0.0339(7) 0.0280(6) 0.0368(7) 0.0016(5) -0.0039(5) 0.0020(5)
Cu3 0.039(3) 0.039(3) 0.098(4) 0.000 0.000 0.024(2)
Cu1 0.0363(16) 0.0068(12) 0.0434(17) -0.0010(12) 0.0232(14) -0.0010(11)
Cu2 0.0227(18) 0.0066(16) 0.0245(19) 0.000 -0.0036(16) 0.000
O5 0.027(7) 0.016(6) 0.033(7) 0.003(7) 0.016(6) -0.005(6)
O3 0.028(8) 0.018(7) 0.009(7) 0.003(6) -0.010(6) -0.001(6)
O4 0.023(8) 0.010(6) 0.015(7) -0.001(5) -0.001(6) 0.004(6)
O8 0.013(7) 0.016(7) 0.018(7) -0.003(6) 0.010(6) -0.002(5)
O9 0.011(7) 0.025(8) 0.019(7) -0.006(6) 0.001(6) 0.002(6)
O10 0.023(8) 0.017(7) 0.029(9) -0.006(6) -0.003(7) -0.002(6)
O2 0.024(8) 0.026(8) 0.016(7) 0.002(6) -0.007(6) 0.001(6)
O7 0.016(7) 0.032(9) 0.032(9) -0.001(7) -0.010(7) 0.015(6)
O6 0.006(6) 0.025(8) 0.021(7) -0.005(6) -0.002(5) 0.001(6)
O11 0.017(7) 0.008(7) 0.019(7) 0.004(6) -0.002(6) -0.004(5)
O1 0.027(7) 0.016(6) 0.033(7) 0.003(7) 0.016(6) -0.005(6)
N6 0.033(15) 0.011(12) 0.027(14) 0.000 -0.006(12) 0.000
N7 0.031(10) 0.012(9) 0.023(10) -0.005(7) 0.012(8) -0.001(8)
C1 0.038(15) 0.032(14) 0.054(18) -0.003(13) 0.012(13) -0.003(12)
C2 0.06(2) 0.025(14) 0.08(2) 0.006(14) 0.056(18) 0.005(13)
C3 0.035(13) 0.008(10) 0.042(14) -0.006(9) 0.006(11) -0.003(9)
N1 0.020(9) 0.011(9) 0.048(13) -0.003(8) 0.008(9) 0.010(7)
N2 0.034(12) 0.014(10) 0.066(15) 0.010(10) 0.019(11) 0.004(8)
N3 0.070(19) 0.015(11) 0.12(3) -0.002(13) 0.055(19) -0.006(11)
C4 0.09(3) 0.10(3) 0.12(3) 0.01(3) 0.01(3) -0.02(3)
N4 0.09(2) 0.08(3) 0.13(3) 0.02(2) 0.02(2) 0.01(2)
N5 0.12(3) 0.12(3) 0.08(4) -0.01(2) -0.01(2) -0.03(4)
C4' 0.08(4) 0.07(4) 0.12(5) -0.04(4) -0.03(4) 0.04(4)
N4' 0.06(3) 0.06(3) 0.11(4) -0.03(3) -0.04(3) 0.04(3)
N5' 0.08(4) 0.08(4) 0.11(6) -0.04(4) -0.04(4) 0.04(5)

loop_
_atom_type_symbol
_atom_type_description
_atom_type_scat_dispersion_real
_atom_type_scat_dispersion_imag
_atom_type_scat_source
C C 0.0033 0.0016 'International Tables Vol C Tables 4.2.6.8 and 6.1.1.4'
H H 0.0000 0.0000 'International Tables Vol C Tables 4.2.6.8 and 6.1.1.4'
N N 0.0061 0.0033 'International Tables Vol C Tables 4.2.6.8 and 6.1.1.4'
O O 0.0106 0.0060 'International Tables Vol C Tables 4.2.6.8 and 6.1.1.4'
P P 0.1023 0.0942 'International Tables Vol C Tables 4.2.6.8 and 6.1.1.4'
Cu Cu 0.3201 1.2651 'International Tables Vol C Tables 4.2.6.8 and 6.1.1.4'
Nb Nb -2.0727 0.6215 'International Tables Vol C Tables 4.2.6.8 and 6.1.1.4'
W W -0.8490 6.8722 'International Tables Vol C Tables 4.2.6.8 and 6.1.1.4'

loop_
_geom_angle_atom_site_label_1
_geom_angle_atom_site_label_2
_geom_angle_atom_site_label_3
_geom_angle
_geom_angle_site_symmetry_1
_geom_angle_site_symmetry_3
O11 P1 O11 110.1(10) . 10_554
O11 P1 O11 109.2(5) . 27_565
O11 P1 O11 109.2(5) 10_554 27_565
O11 P1 O11 109.2(5) . 20_656
O11 P1 O11 109.2(5) 10_554 20_656
O11 P1 O11 110.1(10) 27_565 20_656
O7 W1 O5 102.6(7) . .
O7 W1 O9 102.1(7) . .
O5 W1 O9 87.0(6) . .
O7 W1 O6 100.0(7) . .
O5 W1 O6 87.6(6) . .
O9 W1 O6 157.9(6) . .
O7 W1 O8 102.1(7) . .
O5 W1 O8 155.3(6) . .
O9 W1 O8 87.8(5) . .
O6 W1 O8 88.2(6) . .
O7 W1 O11 171.5(6) . 20_656
O5 W1 O11 82.6(6) . 20_656
O9 W1 O11 84.8(5) . 20_656
O6 W1 O11 73.2(5) . 20_656
O8 W1 O11 72.9(5) . 20_656
O2 W2 O4 102.6(6) . .
O2 W2 O3 98.9(6) . .
O4 W2 O3 90.0(6) . .
O2 W2 O5 102.7(7) . .
O4 W2 O5 86.8(6) . .
O3 W2 O5 158.3(6) . .
O2 W2 O8 100.8(6) . 20_656
O4 W2 O8 156.7(6) . 20_656
O3 W2 O8 87.5(6) . 20_656
O5 W2 O8 87.0(6) . 20_656
O2 W2 O11 170.4(6) . 10_554
O4 W2 O11 84.4(5) . 10_554
O3 W2 O11 74.2(5) . 10_554
O5 W2 O11 84.1(6) . 10_554
O8 W2 O11 72.6(5) 20_656 10_554
O10 W3 O9 101.8(7) . .
O10 W3 O6 101.1(6) . 27_565
O9 W3 O6 89.4(6) . 27_565
O10 W3 O4 102.8(6) . .
O9 W3 O4 85.4(6) . .
O6 W3 O4 156.1(6) 27_565 .
O10 W3 O3 99.9(6) . 10_554
O9 W3 O3 158.2(6) . 10_554
O6 W3 O3 87.9(6) 27_565 10_554
O4 W3 O3 88.4(6) . 10_554
O10 W3 O11 171.7(6) . .
O9 W3 O11 84.4(5) . .
O6 W3 O11 73.4(5) 27_565 .
O4 W3 O11 82.9(5) . .
O3 W3 O11 74.1(5) 10_554 .
N3 Cu3 N3 95(2) 10_454 .
N3 Cu3 N4 169.2(17) 10_454 .
N3 Cu3 N4 89.2(17) . .
N3 Cu3 N4 89.2(17) 10_454 10_454
N3 Cu3 N4 169.2(17) . 10_454
N4 Cu3 N4 88(3) . 10_454
N3 Cu3 N4' 83(3) 10_454 10_454
N3 Cu3 N4' 163(3) . 10_454
N4 Cu3 N4' 90(3) . 10_454
N4 Cu3 N4' 28(3) 10_454 10_454
N3 Cu3 N4' 163(3) 10_454 .
N3 Cu3 N4' 83(3) . .
N4' Cu3 N4' 103(6) 10_454 .
O1 Cu1 N2 88.9(8) . .
O1 Cu1 N7 88.5(7) . .
N2 Cu1 N7 176.0(9) . .
O1 Cu1 O10 175.3(5) . 30_545
N2 Cu1 O10 93.4(7) . 30_545
N7 Cu1 O10 89.5(7) . 30_545
O1 Cu1 O14 88.9(6) . .
N2 Cu1 O14 87.2(10) . .
N7 Cu1 O14 89.8(9) . .
O10 Cu1 O14 95.4(8) 30_545 .
O1 Cu1 O13 95.2(5) . .
N2 Cu1 O13 94.6(9) . .
N7 Cu1 O13 88.6(8) . .
O10 Cu1 O13 80.5(7) 30_545 .
O14 Cu1 O13 175.6(8) . .
N1 Cu2 N1 175.4(10) 5 .
N1 Cu2 O1 87.7(5) 5 .
N1 Cu2 O1 87.7(5) . .
N1 Cu2 N6 92.3(5) 5 .
N1 Cu2 N6 92.3(5) . .
O1 Cu2 N6 180.0 . .
N1 Cu2 O2 97.4(7) 5 .
N1 Cu2 O2 82.6(7) . .
O1 Cu2 O2 89.8(4) . .
N6 Cu2 O2 90.2(4) . .
N1 Cu2 O2 82.6(7) 5 5
N1 Cu2 O2 97.4(7) . 5
O1 Cu2 O2 89.8(4) . 5
N6 Cu2 O2 90.2(4) . 5
O2 Cu2 O2 179.6(7) . 5
W1 O5 W2 150.3(8) . .
W2 O3 W3 122.8(7) . 10_554
W2 O4 W3 151.1(8) . .
W1 O8 W2 125.0(7) . 27_565
W1 O9 W3 150.5(8) . .
W3 O10 Cu1 168.0(9) . 30
W2 O2 Cu2 157.1(8) . .
W1 O6 W3 124.3(7) . 20_656
P1 O11 W3 127.3(7) . .
P1 O11 W2 124.4(7) . 10_554
W3 O11 W2 88.8(4) . 10_554
P1 O11 W1 126.1(7) . 27_565
W3 O11 W1 89.0(4) . 27_565
W2 O11 W1 89.3(4) 10_554 27_565
Cu1 O1 Cu1 120.7(10) 5 .
Cu1 O1 Cu2 119.7(5) 5 .
Cu1 O1 Cu2 119.7(5) . .
C3 N6 C3 102(3) 30 26
C3 N6 Cu2 129.1(13) 30 .
C3 N6 Cu2 129.1(13) 26 .
C3 N7 N7 105.8(13) . 5
C3 N7 Cu1 132.9(16) . .
N7 N7 Cu1 121.2(5) 5 .
N1 C1 N3 112(2) . .
N2 C2 N3 114(2) . .
N7 C3 N6 113(2) . 26_545
C1 N1 N2 105.8(19) . .
C1 N1 Cu2 132.8(17) . .
N2 N1 Cu2 120.2(13) . .
C2 N2 N1 107(2) . .
C2 N2 Cu1 130.6(18) . .
N1 N2 Cu1 122.6(15) . .
C1 N3 C2 101(2) . .
C1 N3 Cu3 123.4(19) . .
C2 N3 Cu3 133(2) . .
N4 C4 N5 107(5) . .
C4 N4 N4 108(4) . 8
C4 N4 Cu3 123(4) . .
N4 N4 Cu3 126(3) 8 .
C4 N5 C4 106(7) 8 .
N4' C4' N5' 106(6) . .
C4' N4' Cu3 115(5) . .

loop_
_geom_bond_atom_site_label_1
_geom_bond_atom_site_label_2
_geom_bond_distance
_geom_bond_site_symmetry_2
O14 Cu1 2.58(3) .
O13 Cu1 2.60(2) .
P1 O11 1.544(13) .
P1 O11 1.544(13) 10_554
P1 O11 1.544(13) 27_565
P1 O11 1.544(13) 20_656
W1 O7 1.730(14) .
W1 O5 1.906(15) .
W1 O9 1.920(14) .
W1 O6 1.922(14) .
W1 O8 1.934(13) .
W1 O11 2.463(13) 20_656
W2 O2 1.704(14) .
W2 O4 1.894(13) .
W2 O3 1.926(15) .
W2 O5 1.940(14) .
W2 O8 1.962(14) 20_656
W2 O11 2.457(13) 10_554
W3 O10 1.746(15) .
W3 O9 1.931(14) .
W3 O6 1.959(13) 27_565
W3 O4 1.962(13) .
W3 O3 1.971(14) 10_554
W3 O11 2.433(13) .
Cu3 N3 2.02(3) 10_454
Cu3 N3 2.02(3) .
Cu3 N4 2.07(5) .
Cu3 N4 2.07(5) 10_454
Cu3 N4' 2.10(5) 10_454
Cu3 N4' 2.10(5) .
Cu1 O1 1.955(10) .
Cu1 N2 1.96(2) .
Cu1 N7 1.960(17) .
Cu1 O10 1.976(15) 30_545
Cu2 N1 1.997(18) 5
Cu2 N1 1.997(18) .
Cu2 O1 2.01(2) .
Cu2 N6 2.01(2) .
Cu2 O2 2.404(14) .
Cu2 O2 2.404(14) 5
N6 C3 1.34(3) 30
N6 C3 1.34(3) 26
N7 C3 1.30(3) .
N7 N7 1.37(3) 5
C1 N1 1.33(3) .
C1 N3 1.34(4) .
C2 N2 1.27(3) .
C2 N3 1.35(3) .
N1 N2 1.35(3) .
C4 N4 1.39(7) .
C4 N5 1.45(6) .
N4 N4 1.41(9) 8
C4' N4' 1.42(7) .
C4' N5' 1.45(7) .
